data_4075562
loop_
_publ_author_name
'Meyer, Nils'
'L\"ohnwitz, Karolin'
'Zulys, Agustino'
'Roesky, Peter W.'
'Dochnahl, Maximilian'
'Blechert, Siegfried'

_publ_contact_author
;
      Prof. Dr. Peter Roesky
      Freie Universit\"at Berlin
      Fabeckstr. 34-36
      14195 Berlin
      Bundesrepublik Deutschland
;
_publ_section_title
;
 Aminotroponate Zinc Complexes as Catalysts for the Intramolecular
 Hydroamination of Alkenes and Alkynes
;
_journal_issue 15
_journal_name_full Organometallics
_journal_page_first 3730
_journal_paper_doi 10.1021/om060369i
_journal_volume 25
_journal_year 2006
_chemical_formula_sum 'C12 H17 N O Zn'
_chemical_formula_weight 256.64
_chemical_name_systematic
; 
 ? 
;
_space_group_IT_number 2
_symmetry_cell_setting triclinic
_symmetry_space_group_name_Hall '-P 1'
_symmetry_space_group_name_H-M 'P -1'
_atom_sites_solution_hydrogens geom
_atom_sites_solution_primary direct
_atom_sites_solution_secondary difmap
_audit_creation_method SHELXL-97
_cell_angle_alpha 77.741(10)
_cell_angle_beta 87.096(11)
_cell_angle_gamma 61.936(9)
_cell_formula_units_Z 2
_cell_length_a 8.2534(10)
_cell_length_b 8.7691(11)
_cell_length_c 9.6387(13)
_cell_measurement_temperature 173(2)
_cell_volume 600.56(14)
_computing_cell_refinement 'STOE X-AREA'
_computing_data_collection 'STOE X-AREA'
_computing_data_reduction 'STOE X-RED'
_computing_molecular_graphics 'Diamond 2.1e'
_computing_structure_refinement 'SHELXL-97 (Sheldrick, 1997)'
_computing_structure_solution 'SHELXS-97 (Sheldrick, 1990)'
_diffrn_ambient_temperature 173(2)
_diffrn_measured_fraction_theta_full 0.988
_diffrn_measured_fraction_theta_max 0.988
_diffrn_measurement_device_type 'STOE IPDS 2T'
_diffrn_measurement_method 'area detector'
_diffrn_radiation_monochromator graphite
_diffrn_radiation_source 'fine-focus sealed tube'
_diffrn_radiation_type MoK\a
_diffrn_radiation_wavelength 0.71073
_diffrn_reflns_av_R_equivalents 0.0235
_diffrn_reflns_av_sigmaI/netI 0.0226
_diffrn_reflns_limit_h_max 11
_diffrn_reflns_limit_h_min -11
_diffrn_reflns_limit_k_max 12
_diffrn_reflns_limit_k_min -10
_diffrn_reflns_limit_l_max 13
_diffrn_reflns_limit_l_min -13
_diffrn_reflns_number 7608
_diffrn_reflns_theta_full 29.21
_diffrn_reflns_theta_max 29.21
_diffrn_reflns_theta_min 2.83
_exptl_absorpt_coefficient_mu 2.018
_exptl_absorpt_correction_T_max 0.6406
_exptl_absorpt_correction_T_min 0.5771
_exptl_absorpt_correction_type integration
_exptl_crystal_colour yellow
_exptl_crystal_density_diffrn 1.419
_exptl_crystal_density_method 'not measured'
_exptl_crystal_description cube
_exptl_crystal_F_000 268
_exptl_crystal_size_max 0.363
_exptl_crystal_size_mid 0.294
_exptl_crystal_size_min 0.204
_refine_diff_density_max 0.295
_refine_diff_density_min -0.388
_refine_diff_density_rms 0.049
_refine_ls_extinction_method none
_refine_ls_goodness_of_fit_ref 1.028
_refine_ls_hydrogen_treatment constr
_refine_ls_matrix_type full
_refine_ls_number_parameters 136
_refine_ls_number_reflns 3210
_refine_ls_number_restraints 0
_refine_ls_restrained_S_all 1.028
_refine_ls_R_factor_all 0.0321
_refine_ls_R_factor_gt 0.0257
_refine_ls_shift/su_max 0.001
_refine_ls_shift/su_mean 0.000
_refine_ls_structure_factor_coef Fsqd
_refine_ls_weighting_details 'calc w=1/[\s^2^(Fo^2^)+(0.0364P)^2^+0.0971P] where P=(Fo^2^+2Fc^2^)/3'
_refine_ls_weighting_scheme calc
_refine_ls_wR_factor_gt 0.0598
_refine_ls_wR_factor_ref 0.0619
_reflns_number_gt 2875
_reflns_number_total 3210
_reflns_threshold_expression >2sigma(I)
_cod_data_source_file om060369isi20060428_100454.cif
_cod_data_source_block 2b
_cod_original_cell_volume 600.56(13)
_cod_database_code 4075562

loop_
_symmetry_equiv_pos_as_xyz
'x, y, z'
'-x, -y, -z'

loop_
_atom_site_label
_atom_site_type_symbol
_atom_site_fract_x
_atom_site_fract_y
_atom_site_fract_z
_atom_site_U_iso_or_equiv
_atom_site_adp_type
_atom_site_occupancy
_atom_site_symmetry_multiplicity
_atom_site_calc_flag
_atom_site_refinement_flags
C7 C 0.2895(2) 0.80357(18) 0.55504(15) 0.0275(3) Uani 1 1 d .
C1 C 0.4274(2) 0.77780(18) 0.44577(15) 0.0272(3) Uani 1 1 d .
C5 C 0.1033(3) 0.6793(2) 0.4594(2) 0.0423(4) Uani 1 1 d .
H5 H -0.0056 0.6687 0.4775 0.051 Uiso 1 1 calc R
C2 C 0.4491(3) 0.6944(2) 0.33460(17) 0.0356(3) Uani 1 1 d .
H2 H 0.5459 0.6914 0.2756 0.043 Uiso 1 1 calc R
C6 C 0.1391(2) 0.7654(2) 0.54635(18) 0.0348(3) Uani 1 1 d .
H6 H 0.0485 0.8078 0.6131 0.042 Uiso 1 1 calc R
C4 C 0.2020(3) 0.6039(2) 0.3477(2) 0.0444(4) Uani 1 1 d .
H4 H 0.1588 0.5399 0.3058 0.053 Uiso 1 1 calc R
C3 C 0.3531(3) 0.6129(2) 0.2931(2) 0.0419(4) Uani 1 1 d .
H3 H 0.4009 0.5560 0.2158 0.050 Uiso 1 1 calc R
C8 C 0.1866(2) 0.9054(2) 0.77609(17) 0.0324(3) Uani 1 1 d .
H8 H 0.0566 0.9608 0.7374 0.039 Uiso 1 1 calc R
C11 C 0.7468(3) 0.8060(3) 0.79901(19) 0.0405(4) Uani 1 1 d .
H11A H 0.8622 0.7343 0.7562 0.049 Uiso 1 1 calc R
H11B H 0.7544 0.9093 0.8175 0.049 Uiso 1 1 calc R
C9 C 0.2311(3) 0.7318(3) 0.88142(19) 0.0432(4) Uani 1 1 d .
H9A H 0.1485 0.7559 0.9598 0.052 Uiso 1 1 calc R
H9B H 0.3588 0.6760 0.9192 0.052 Uiso 1 1 calc R
H9C H 0.2147 0.6521 0.8328 0.052 Uiso 1 1 calc R
C12 C 0.7384(3) 0.6957(3) 0.94059(19) 0.0438(4) Uani 1 1 d .
H12A H 0.7352 0.5903 0.9250 0.053 Uiso 1 1 calc R
H12B H 0.6274 0.7658 0.9868 0.053 Uiso 1 1 calc R
H12C H 0.8473 0.6597 1.0016 0.053 Uiso 1 1 calc R
C10 C 0.2088(3) 1.0334(3) 0.8481(2) 0.0442(4) Uani 1 1 d .
H10A H 0.3361 0.9804 0.8859 0.053 Uiso 1 1 calc R
H10B H 0.1257 1.0587 0.9261 0.053 Uiso 1 1 calc R
H10C H 0.1789 1.1437 0.7787 0.053 Uiso 1 1 calc R
N1 N 0.30948(17) 0.87264(17) 0.65779(13) 0.0270(2) Uani 1 1 d .
O1 O 0.54102(15) 0.84094(14) 0.45958(11) 0.0292(2) Uani 1 1 d .
Zn1 Zn 0.54106(2) 0.89401(2) 0.657151(18) 0.02759(6) Uani 1 1 d .

loop_
_atom_site_aniso_label
_atom_site_aniso_U_11
_atom_site_aniso_U_22
_atom_site_aniso_U_33
_atom_site_aniso_U_23
_atom_site_aniso_U_13
_atom_site_aniso_U_12
C7 0.0309(7) 0.0223(6) 0.0280(7) -0.0010(5) 0.0001(5) -0.0131(6)
C1 0.0330(7) 0.0219(6) 0.0252(6) -0.0009(5) 0.0006(5) -0.0133(5)
C5 0.0467(10) 0.0385(9) 0.0480(10) -0.0045(7) -0.0063(8) -0.0262(8)
C2 0.0455(9) 0.0309(8) 0.0292(7) -0.0072(6) 0.0031(6) -0.0170(7)
C6 0.0365(8) 0.0351(8) 0.0371(8) -0.0053(6) 0.0020(6) -0.0212(7)
C4 0.0532(10) 0.0338(9) 0.0498(10) -0.0097(7) -0.0132(8) -0.0214(8)
C3 0.0538(10) 0.0310(8) 0.0382(9) -0.0105(7) -0.0075(8) -0.0155(7)
C8 0.0280(7) 0.0360(8) 0.0304(7) -0.0065(6) 0.0060(6) -0.0136(6)
C11 0.0408(9) 0.0496(10) 0.0374(8) 0.0017(7) -0.0055(7) -0.0301(8)
C9 0.0400(9) 0.0482(10) 0.0339(8) 0.0000(7) 0.0101(7) -0.0190(8)
C12 0.0483(10) 0.0430(10) 0.0366(9) 0.0031(7) -0.0108(7) -0.0221(8)
C10 0.0371(9) 0.0531(11) 0.0419(9) -0.0225(8) 0.0080(7) -0.0164(8)
N1 0.0286(6) 0.0284(6) 0.0251(5) -0.0040(4) 0.0025(4) -0.0151(5)
O1 0.0365(5) 0.0302(5) 0.0259(5) -0.0057(4) 0.0068(4) -0.0204(5)
Zn1 0.03120(10) 0.03203(10) 0.02279(9) -0.00246(6) 0.00184(6) -0.01893(7)

loop_
_atom_type_symbol
_atom_type_description
_atom_type_scat_dispersion_real
_atom_type_scat_dispersion_imag
_atom_type_scat_source
C C 0.0033 0.0016 'International Tables Vol C Tables 4.2.6.8 and 6.1.1.4'
H H 0.0000 0.0000 'International Tables Vol C Tables 4.2.6.8 and 6.1.1.4'
N N 0.0061 0.0033 'International Tables Vol C Tables 4.2.6.8 and 6.1.1.4'
O O 0.0106 0.0060 'International Tables Vol C Tables 4.2.6.8 and 6.1.1.4'
Zn Zn 0.2839 1.4301 'International Tables Vol C Tables 4.2.6.8 and 6.1.1.4'

loop_
_geom_angle_atom_site_label_1
_geom_angle_atom_site_label_2
_geom_angle_atom_site_label_3
_geom_angle
_geom_angle_site_symmetry_1
_geom_angle_site_symmetry_3
N1 C7 C6 122.29(14) . .
N1 C7 C1 114.80(13) . .
C6 C7 C1 122.83(14) . .
O1 C1 C2 117.94(14) . .
O1 C1 C7 115.06(13) . .
C2 C1 C7 127.00(15) . .
C6 C5 C4 130.18(18) . .
C1 C2 C3 131.39(17) . .
C5 C6 C7 131.58(17) . .
C3 C4 C5 126.66(17) . .
C4 C3 C2 129.37(18) . .
N1 C8 C10 108.43(14) . .
N1 C8 C9 110.46(13) . .
C10 C8 C9 111.03(15) . .
C12 C11 Zn1 116.95(12) . .
C7 N1 C8 122.27(13) . .
C7 N1 Zn1 114.97(10) . .
C8 N1 Zn1 122.11(10) . .
C1 O1 Zn1 112.70(9) . .
C1 O1 Zn1 115.68(9) . 2_676
Zn1 O1 Zn1 95.80(5) . 2_676
C11 Zn1 N1 133.65(6) . .
C11 Zn1 O1 129.91(7) . .
N1 Zn1 O1 79.45(5) . .
C11 Zn1 O1 113.11(6) . 2_676
N1 Zn1 O1 103.72(5) . 2_676
O1 Zn1 O1 84.20(5) . 2_676
C11 Zn1 Zn1 133.86(5) . 2_676
N1 Zn1 Zn1 92.45(4) . 2_676
O1 Zn1 Zn1 43.25(3) . 2_676
O1 Zn1 Zn1 40.95(3) 2_676 2_676

loop_
_geom_bond_atom_site_label_1
_geom_bond_atom_site_label_2
_geom_bond_distance
_geom_bond_site_symmetry_2
C7 N1 1.319(2) .
C7 C6 1.439(2) .
C7 C1 1.481(2) .
C1 O1 1.3176(18) .
C1 C2 1.380(2) .
C5 C6 1.365(2) .
C5 C4 1.403(3) .
C2 C3 1.409(3) .
C4 C3 1.359(3) .
C8 N1 1.4694(19) .
C8 C10 1.521(3) .
C8 C9 1.529(2) .
C11 C12 1.515(2) .
C11 Zn1 1.9754(17) .
N1 Zn1 2.0059(13) .
O1 Zn1 2.0542(11) .
O1 Zn1 2.1476(11) 2_676
Zn1 O1 2.1476(11) 2_676
Zn1 Zn1 3.1182(6) 2_676
